data_4342625
loop_
_publ_author_name
'Han, Jing'
'Nishihara, Sadafumi'
'Inoue, Katsuya'
'Kurmoo, Mohamedally'

_publ_section_title
;
 High Magnetic Hardness for the Canted Antiferromagnetic, Ferroelectric,
 and Ferroelastic Layered Perovskite-like (C2H5NH3)2[Fe(II)Cl4].
;
_journal_issue 6
_journal_name_full 'Inorganic chemistry'
_journal_page_first 2866
_journal_page_last 2874
_journal_paper_doi 10.1021/ic5030229
_journal_volume 54
_journal_year 2015
_chemical_formula_moiety 'Cl4 Fe, 2(C2 H8 N)'
_chemical_formula_sum 'C4 H16 Cl4 Fe N2'
_chemical_formula_weight 289.84
_chemical_name_systematic
; 
 ? 
;
_space_group_IT_number 61
_symmetry_cell_setting orthorhombic
_symmetry_space_group_name_Hall '-P 2bc 2ac'
_symmetry_space_group_name_H-M 'P c a b'
_atom_sites_solution_hydrogens geom
_atom_sites_solution_primary direct
_atom_sites_solution_secondary difmap
_audit_creation_method SHELXL-97
_cell_angle_alpha 90.00
_cell_angle_beta 90.00
_cell_angle_gamma 90.00
_cell_formula_units_Z 4
_cell_length_a 7.185(6)
_cell_length_b 7.252(6)
_cell_length_c 21.683(17)
_cell_measurement_reflns_used 5274
_cell_measurement_temperature 97(2)
_cell_measurement_theta_max 27.94
_cell_measurement_theta_min 1.88
_cell_volume 1129.8(16)
_computing_cell_refinement 'APEX2 (Bruker AXS, 2006)'
_computing_data_collection 'APEX2 (Bruker AXS, 2006)'
_computing_data_reduction 'SAINT (Bruker AXS, 2004)'
_computing_structure_refinement 'SHELXL-97 (Sheldrick, 1997)'
_computing_structure_solution 'SHELXS-97 (Sheldrick, 1990)'
_diffrn_ambient_temperature 97(2)
_diffrn_measured_fraction_theta_full 0.966
_diffrn_measured_fraction_theta_max 0.966
_diffrn_measurement_device_type 'phi and omega scans'
_diffrn_radiation_monochromator 'Bruker APEXII CCD area detector'
_diffrn_radiation_source 'Bruker TXS fine-focus rotating anode'
_diffrn_radiation_type MoK\a
_diffrn_radiation_wavelength 0.71073
_diffrn_reflns_av_R_equivalents 0.0562
_diffrn_reflns_av_sigmaI/netI 0.0512
_diffrn_reflns_limit_h_max 5
_diffrn_reflns_limit_h_min -9
_diffrn_reflns_limit_k_max 9
_diffrn_reflns_limit_k_min -9
_diffrn_reflns_limit_l_max 27
_diffrn_reflns_limit_l_min -28
_diffrn_reflns_number 5274
_diffrn_reflns_theta_full 27.94
_diffrn_reflns_theta_max 27.94
_diffrn_reflns_theta_min 1.88
_exptl_absorpt_coefficient_mu 2.230
_exptl_absorpt_correction_T_max 0.8078
_exptl_absorpt_correction_T_min 0.2685
_exptl_absorpt_correction_type multi-scan
_exptl_absorpt_process_details 'SADABS Sheldrick 1996'
_exptl_crystal_colour 'pale yellow'
_exptl_crystal_density_diffrn 1.704
_exptl_crystal_density_method 'not measured'
_exptl_crystal_description Plate
_exptl_crystal_F_000 592
_exptl_crystal_size_max 0.80
_exptl_crystal_size_mid 0.40
_exptl_crystal_size_min 0.10
_refine_diff_density_max 2.694
_refine_diff_density_min -3.246
_refine_diff_density_rms 0.325
_refine_ls_extinction_method none
_refine_ls_goodness_of_fit_ref 1.279
_refine_ls_hydrogen_treatment mixed
_refine_ls_matrix_type full
_refine_ls_number_parameters 54
_refine_ls_number_reflns 1316
_refine_ls_number_restraints 0
_refine_ls_restrained_S_all 1.279
_refine_ls_R_factor_all 0.1525
_refine_ls_R_factor_gt 0.1453
_refine_ls_shift/su_max 0.000
_refine_ls_shift/su_mean 0.000
_refine_ls_structure_factor_coef Fsqd
_refine_ls_weighting_details 'calc w=1/[\s^2^(Fo^2^)+(0.0000P)^2^+82.4415P] where P=(Fo^2^+2Fc^2^)/3'
_refine_ls_weighting_scheme calc
_refine_ls_wR_factor_gt 0.3244
_refine_ls_wR_factor_ref 0.3273
_reflns_number_gt 1213
_reflns_number_total 1316
_reflns_threshold_expression >2sigma(I)
_cod_data_source_file ic5030229_si_004.cif
_cod_data_source_block C97
_cod_depositor_comments 'Adding full bibliography for 4342617--4342626.cif.'
_cod_original_cell_volume 1129.7(15)
_cod_original_sg_symbol_Hall -P2bc2ac
_cod_original_sg_symbol_H-M Pcab
_cod_database_code 4342625

loop_
_symmetry_equiv_pos_as_xyz
'x, y, z'
'-x, -y+1/2, z+1/2'
'x+1/2, -y, -z+1/2'
'-x+1/2, y+1/2, -z'
'-x, -y, -z'
'x, y-1/2, -z-1/2'
'-x-1/2, y, z-1/2'
'x-1/2, -y-1/2, z'

loop_
_atom_site_label
_atom_site_type_symbol
_atom_site_fract_x
_atom_site_fract_y
_atom_site_fract_z
_atom_site_U_iso_or_equiv
_atom_site_adp_type
_atom_site_occupancy
_atom_site_symmetry_multiplicity
_atom_site_calc_flag
_atom_site_refinement_flags
Fe1 Fe 0.0000 0.5000 0.5000 0.0123(6) Uani 1 2 d S
Cl2 Cl 0.0092(6) 0.4715(5) 0.39013(15) 0.0300(9) Uani 1 1 d .
Cl3 Cl 0.2386(4) 0.7616(4) 0.49243(16) 0.0216(8) Uani 1 1 d .
N1 N -0.0078(16) 0.0105(16) 0.3989(5) 0.020(2) Uani 1 1 d .
H1A H -0.1311 -0.0029 0.4073 0.030 Uiso 1 1 calc R
H1B H 0.0256 0.1305 0.4044 0.030 Uiso 1 1 calc R
H1C H 0.0597 -0.0622 0.4248 0.030 Uiso 1 1 calc R
C1 C 0.028(3) -0.043(3) 0.3361(8) 0.054(6) Uani 1 1 d .
H2 H 0.1639 -0.0374 0.3297 0.065 Uiso 1 1 calc R
H3 H -0.0092 -0.1738 0.3320 0.065 Uiso 1 1 calc R
C2 C -0.056(4) 0.054(4) 0.2871(9) 0.072(8) Uani 1 1 d .
H4 H -0.1900 0.0296 0.2869 0.108 Uiso 1 1 calc R
H5 H -0.0016 0.0126 0.2479 0.108 Uiso 1 1 calc R
H6 H -0.0339 0.1863 0.2922 0.108 Uiso 1 1 calc R

loop_
_atom_site_aniso_label
_atom_site_aniso_U_11
_atom_site_aniso_U_22
_atom_site_aniso_U_33
_atom_site_aniso_U_23
_atom_site_aniso_U_13
_atom_site_aniso_U_12
Fe1 0.0097(12) 0.0116(12) 0.0155(12) -0.0009(9) 0.0010(9) -0.0010(9)
Cl2 0.047(2) 0.0260(17) 0.0174(15) 0.0000(13) 0.0033(16) 0.0114(17)
Cl3 0.0094(13) 0.0168(14) 0.0386(18) 0.0105(15) -0.0060(13) 0.0023(11)
N1 0.019(6) 0.025(6) 0.017(5) 0.010(4) 0.000(5) -0.009(5)
C1 0.075(15) 0.058(12) 0.028(8) 0.000(8) -0.012(9) 0.048(12)
C2 0.11(2) 0.081(17) 0.028(9) -0.002(11) -0.004(12) 0.036(17)

loop_
_atom_type_symbol
_atom_type_description
_atom_type_scat_dispersion_real
_atom_type_scat_dispersion_imag
_atom_type_scat_source
C C 0.0033 0.0016 'International Tables Vol C Tables 4.2.6.8 and 6.1.1.4'
H H 0.0000 0.0000 'International Tables Vol C Tables 4.2.6.8 and 6.1.1.4'
N N 0.0061 0.0033 'International Tables Vol C Tables 4.2.6.8 and 6.1.1.4'
Cl Cl 0.1484 0.1585 'International Tables Vol C Tables 4.2.6.8 and 6.1.1.4'
Fe Fe 0.3463 0.8444 'International Tables Vol C Tables 4.2.6.8 and 6.1.1.4'

loop_
_geom_angle_atom_site_label_1
_geom_angle_atom_site_label_2
_geom_angle_atom_site_label_3
_geom_angle
_geom_angle_site_symmetry_1
_geom_angle_site_symmetry_3
Cl2 Fe1 Cl2 179.999(1) 5_566 .
Cl2 Fe1 Cl3 90.84(12) 5_566 4_546
Cl2 Fe1 Cl3 89.16(12) . 4_546
Cl2 Fe1 Cl3 89.15(12) 5_566 8_575
Cl2 Fe1 Cl3 90.85(12) . 8_575
Cl3 Fe1 Cl3 180.00(13) 4_546 8_575
Cl2 Fe1 Cl3 88.94(13) 5_566 5_566
Cl2 Fe1 Cl3 91.06(13) . 5_566
Cl3 Fe1 Cl3 89.24(6) 4_546 5_566
Cl3 Fe1 Cl3 90.76(6) 8_575 5_566
Cl2 Fe1 Cl3 91.05(13) 5_566 .
Cl2 Fe1 Cl3 88.94(13) . .
Cl3 Fe1 Cl3 90.76(6) 4_546 .
Cl3 Fe1 Cl3 89.24(6) 8_575 .
Cl3 Fe1 Cl3 180.0 5_566 .
Fe1 Cl3 Fe1 170.96(14) 4_556 .
C2 C1 N1 120.4(17) . .

loop_
_geom_bond_atom_site_label_1
_geom_bond_atom_site_label_2
_geom_bond_distance
_geom_bond_site_symmetry_2
Fe1 Cl2 2.392(4) 5_566
Fe1 Cl2 2.392(4) .
Fe1 Cl3 2.558(4) 4_546
Fe1 Cl3 2.558(4) 8_575
Fe1 Cl3 2.562(4) 5_566
Fe1 Cl3 2.562(4) .
Cl3 Fe1 2.558(4) 4_556
N1 C1 1.44(2) .
C1 C2 1.41(3) .

loop_
_geom_torsion_atom_site_label_1
_geom_torsion_atom_site_label_2
_geom_torsion_atom_site_label_3
_geom_torsion_atom_site_label_4
_geom_torsion
_geom_torsion_site_symmetry_1
_geom_torsion_site_symmetry_4
Cl2 Fe1 Cl3 Fe1 40.1(10) 5_566 4_556
Cl2 Fe1 Cl3 Fe1 -139.9(10) . 4_556
Cl3 Fe1 Cl3 Fe1 -50.7(9) 4_546 4_556
Cl3 Fe1 Cl3 Fe1 129.3(9) 8_575 4_556
Cl3 Fe1 Cl3 Fe1 37.1(9) 5_566 4_556
